data_1501758
loop_
_publ_author_name
'Frommen, C.'
'S\/orby, M.H.'
'Ravindran, P.'
'Vajeeston, P.'
'Fjellv\%ag, H.'
'Hauback, B.C.'

_publ_section_title
;
 Synthesis, Crystal Structure, and Thermal Properties of the First
 Mixed-Metal and Anion-Substituted Rare Earth Borohydride LiCe(BH4)3Cl
;
_journal_issue 47
_journal_name_full 'The Journal of Physical Chemistry C'
_journal_page_first 23591
_journal_paper_doi 10.1021/jp205105j
_journal_volume 115
_journal_year 2011
_chemical_formula_sum 'B3 Ce Cl D12 Li'
_chemical_formula_weight 239.111
_space_group_IT_number 217
_symmetry_Int_Tables_number 217
_symmetry_space_group_name_Hall 'I -4 2 3'
_symmetry_space_group_name_H-M 'I -4 3 m'
_audit_creation_date 2011-05-30
_audit_creation_method 'Created with CONVERT.DLL (www.crystalimpact.com)'
_audit_update_record 2011-05-30
_cell_angle_alpha 90.000
_cell_angle_beta 90.000
_cell_angle_gamma 90.000
_cell_formula_units_Z 8
_cell_length_a 11.665(1)
_cell_length_b 11.665(1)
_cell_length_c 11.665(1)
_cell_volume 1587.3(2)
_cod_data_source_file jp205105j_si_002.cif
_cod_data_source_block LI-CE-B-CL-COMB
_cod_original_cell_volume 1587.3(4)
_cod_original_sg_symbol_Hall I_-4_2_3
_cod_original_formula_sum 'Ce B3 D12 Cl Li'
_cod_database_code 1501758

loop_
_symmetry_equiv_pos_site_id
_symmetry_equiv_pos_as_xyz
1 x,y,z
2 y,-x,-z
3 -x,-y,z
4 -y,x,-z
5 -x,z,-y
6 x,-y,-z
7 -x,-z,y
8 -z,-y,x
9 -x,y,-z
10 z,-y,-x
11 z,x,y
12 y,z,x
13 -y,-z,x
14 z,-x,-y
15 -y,z,-x
16 -z,-x,y
17 -z,x,-y
18 y,-z,-x
19 -y,-x,z
20 y,x,z
21 x,-z,-y
22 x,z,y
23 -z,y,-x
24 z,y,x
25 0.500+x,0.500+y,0.500+z
26 0.500+y,0.500-x,0.500-z
27 0.500-x,0.500-y,0.500+z
28 0.500-y,0.500+x,0.500-z
29 0.500-x,0.500+z,0.500-y
30 0.500+x,0.500-y,0.500-z
31 0.500-x,0.500-z,0.500+y
32 0.500-z,0.500-y,0.500+x
33 0.500-x,0.500+y,0.500-z
34 0.500+z,0.500-y,0.500-x
35 0.500+z,0.500+x,0.500+y
36 0.500+y,0.500+z,0.500+x
37 0.500-y,0.500-z,0.500+x
38 0.500+z,0.500-x,0.500-y
39 0.500-y,0.500+z,0.500-x
40 0.500-z,0.500-x,0.500+y
41 0.500-z,0.500+x,0.500-y
42 0.500+y,0.500-z,0.500-x
43 0.500-y,0.500-x,0.500+z
44 0.500+y,0.500+x,0.500+z
45 0.500+x,0.500-z,0.500-y
46 0.500+x,0.500+z,0.500+y
47 0.500-z,0.500+y,0.500-x
48 0.500+z,0.500+y,0.500+x

loop_
_atom_site_label
_atom_site_type_symbol
_atom_site_fract_x
_atom_site_fract_y
_atom_site_fract_z
_atom_site_occupancy
_atom_site_symmetry_multiplicity
_atom_site_Wyckoff_symbol
_atom_site_calc_flag
_atom_site_thermal_displace_type
_atom_site_U_iso_or_equiv
Ce1 Ce 0.8484 0.8484 0.8484 1.000 8 c d Biso 1.27(2)
B B 0.1305 0.6208 0.6208 1.000 24 g d Biso 1.34(2)
D1 D 0.0267 0.6142 0.6142 1.000 24 g d Biso 7.68(2)
D2 D 0.1759 0.6519 0.5297 1.000 48 h d Biso 7.68(2)
D3 D 0.1527 0.6945 0.6945 1.000 24 g d Biso 7.68(2)
Cl1 Cl 0.8927 0.1073 0.8927 1.000 8 c d Biso 1.02(2)
Li1 Li 0.0000 0.5000 0.5000 1.000 6 b d Biso 1.30(2)
Li2 Li 0.0000 0.0000 0.0000 1.000 2 a d Uiso 1.30(2)

loop_
_atom_type_symbol
_atom_type_radius_bond
Ce 1.200
B 1.200
D 1.200
Cl 1.200
Li 1.200

loop_
_geom_angle_atom_site_label_1
_geom_angle_atom_site_label_2
_geom_angle_atom_site_label_3
_geom_angle_site_symmetry_1
_geom_angle_site_symmetry_3
_geom_angle
_geom_angle_publ_flag
Ce1 Li2 Ce1 2_466 1_444 109.47(0) no
Cl1 Li2 Cl1 4_546 1_454 109.47(0) no
Cl1 Ce1 Cl1 3_765 4_657 69.45(0) no
Cl1 Ce1 Cl1 3_765 1_565 69.45(0) no
Cl1 Ce1 Cl1 4_657 1_565 69.45(0) no
Ce1 Cl1 Ce1 3_765 2_567 107.2() no
Ce1 Cl1 Ce1 1_545 3_765 107.2() no
Ce1 Cl1 Ce1 2_567 1_545 107.2() no
D2 B D3 22 . 107.52(1) no

loop_
_geom_bond_atom_site_label_1
_geom_bond_atom_site_label_2
_geom_bond_site_symmetry_2
_geom_bond_distance
_geom_bond_publ_flag
Ce1 Ce1 4_757 5.0018(3) no
Ce1 Li1 24_656 8.7987(6) no
Ce1 Cl1 25 9.4094(5) no
Ce1 Li1 27_565 4.7719(3) no
Ce1 Li1 4_666 6.0134(3) no
Ce1 Cl1 3_765 3.1072(3) no
Ce1 Cl1 4_657 3.1072(3) no
Ce1 B 32_665 2.5921(2) no
Ce1 B 28_656 2.5921(2) no
Ce1 B 45_566 2.5921(2) no
Ce1 Li2 2_666 3.0630(2) no
Ce1 Cl1 1_565 3.1072(3) no
Ce1 Li2 1_666 3.0630(2) no
Ce1 Li2 3_666 3.0630(2) no
Ce1 Li2 4_666 3.0630(2) no
Ce1 Li1 48 4.7719(3) no
Ce1 Li2 3_566 10.2077(8) no
Ce1 Li1 28_656 4.7719(3) no
Ce1 Li1 26_566 8.0018(6) no
Ce1 Li1 15_656 6.0134(3) no
Ce1 Li2 26 7.0392(3) no
Ce1 B 37_665 2.5921(2) no
Ce1 Ce1 28_646 6.6752(4) no
Ce1 Ce1 3_775 5.0018(3) no
Ce1 Ce1 28_656 6.6752(4) no
Ce1 Ce1 26_566 6.6752(4) no
Ce1 Ce1 27_665 6.6752(4) no
Cl1 Cl1 3_755 3.5402(2) no
Cl1 Cl1 2_667 3.5402(2) no
Cl1 Cl1 28_646 7.4957(4) no
Ce1 B 1_655 4.9926(3) no
Ce1 Li1 25 4.7719(3) no
Ce1 B 23_756 6.7415(5) no
Ce1 B 16_765 6.7415(5) no
Ce1 B 36 5.1628(3) no
Ce1 D1 23_756 6.9917(5) no
